data_7048367
loop_
_publ_author_name
'Liu, Shuang'
'Yao, Shuo'
'Liu, Bing'
'Sun, Xiaodong'
'Yuan, Yang'
'Li, Guanghua'
'Zhang, Lirong'
'Liu, Yunling'

_publ_section_title
;
 Two ultramicroporous metal-organic frameworks assembled from binuclear
 secondary building units for highly selective
 CO<sub>2</sub>/N<sub>2</sub> separation.
;
_journal_issue 5
_journal_name_full 'Dalton transactions (Cambridge, England : 2003)'
_journal_page_first 1680
_journal_page_last 1685
_journal_paper_doi 10.1039/c8dt04424d
_journal_volume 48
_journal_year 2019
_chemical_formula_moiety 'C37 H49 Cl2 N17 Ni2 O9'
_chemical_formula_sum 'C37 H49 Cl2 N17 Ni2 O9'
_chemical_formula_weight 1064.25
_chemical_melting_point ?
_space_group_IT_number 136
_space_group_name_Hall '-P 4n 2n'
_space_group_name_H-M_alt 'P 42/m n m'
_symmetry_cell_setting tetragonal
_symmetry_space_group_name_Hall '-P 4n 2n'
_symmetry_space_group_name_H-M 'P 42/m n m'
_atom_sites_solution_hydrogens geom
_atom_sites_solution_primary direct
_atom_sites_solution_secondary difmap
_audit_creation_method SHELXL-97
_audit_update_record
;
2018-07-20 deposited with the CCDC.
2018-12-13 downloaded from the CCDC.
;
_cell_angle_alpha 90.00
_cell_angle_beta 90.00
_cell_angle_gamma 90.00
_cell_formula_units_Z 4
_cell_length_a 17.031(2)
_cell_length_b 17.031(2)
_cell_length_c 17.184(3)
_cell_measurement_reflns_used 3088
_cell_measurement_temperature 293(2)
_cell_measurement_theta_max 27.47
_cell_measurement_theta_min 2.91
_cell_volume 4984.3(12)
_computing_cell_refinement 'Bruker SMART'
_computing_data_collection 'Bruker SMART'
_computing_data_reduction 'Bruker SAINT'
_computing_molecular_graphics SHELXP-97
_computing_publication_material SHELXTL
_computing_structure_refinement 'SHELXL-97 (Sheldrick, 1997)'
_computing_structure_solution 'SHELXS-97 (Sheldrick, 1990)'
_diffrn_ambient_temperature 293(2)
_diffrn_detector_area_resol_mean 9.00cm
_diffrn_measured_fraction_theta_full 0.997
_diffrn_measured_fraction_theta_max 0.997
_diffrn_measurement_device_type 'CCD area detector'
_diffrn_measurement_method 'phi and omega scans'
_diffrn_radiation_monochromator graphite
_diffrn_radiation_source 'fine-focus sealed tube'
_diffrn_radiation_type MoK\a
_diffrn_radiation_wavelength 0.71073
_diffrn_reflns_av_R_equivalents 0.0376
_diffrn_reflns_av_sigmaI/netI 0.0142
_diffrn_reflns_limit_h_max 22
_diffrn_reflns_limit_h_min -22
_diffrn_reflns_limit_k_max 19
_diffrn_reflns_limit_k_min -22
_diffrn_reflns_limit_l_max 22
_diffrn_reflns_limit_l_min -22
_diffrn_reflns_number 56827
_diffrn_reflns_theta_full 27.47
_diffrn_reflns_theta_max 27.47
_diffrn_reflns_theta_min 2.91
_diffrn_standards_decay_% none
_diffrn_standards_interval_count none
_diffrn_standards_interval_time none
_diffrn_standards_number none
_exptl_absorpt_coefficient_mu 0.929
_exptl_absorpt_correction_T_max 0.7518
_exptl_absorpt_correction_T_min 0.7357
_exptl_absorpt_correction_type empirical
_exptl_absorpt_process_details SADABS
_exptl_crystal_colour blue-green
_exptl_crystal_density_diffrn 1.418
_exptl_crystal_density_meas ?
_exptl_crystal_density_method 'not measured'
_exptl_crystal_description block
_exptl_crystal_F_000 2208
_exptl_crystal_size_max 0.28
_exptl_crystal_size_mid 0.26
_exptl_crystal_size_min 0.24
_refine_diff_density_max 1.026
_refine_diff_density_min -0.898
_refine_diff_density_rms 0.080
_refine_ls_extinction_method none
_refine_ls_goodness_of_fit_ref 1.066
_refine_ls_hydrogen_treatment mixed
_refine_ls_matrix_type full
_refine_ls_number_parameters 133
_refine_ls_number_reflns 3088
_refine_ls_number_restraints 67
_refine_ls_restrained_S_all 1.079
_refine_ls_R_factor_all 0.0520
_refine_ls_R_factor_gt 0.0486
_refine_ls_shift/su_max 0.001
_refine_ls_shift/su_mean 0.000
_refine_ls_structure_factor_coef Fsqd
_refine_ls_weighting_details 'calc w=1/[\s^2^(Fo^2^)+(0.0783P)^2^+7.0104P] where P=(Fo^2^+2Fc^2^)/3'
_refine_ls_weighting_scheme calc
_refine_ls_wR_factor_gt 0.1411
_refine_ls_wR_factor_ref 0.1439
_reflns_number_gt 2815
_reflns_number_total 3088
_reflns_threshold_expression >2sigma(I)
_cod_data_source_file c8dt04424d2.cif
_cod_data_source_block aaa
_cod_depositor_comments
;
The following automatic conversions were performed:

'_chemical_melting_point' value 'not measured' was changed to '?' -
the value is undefined or not given.

'_symmetry_cell_setting' value 'Tetragonal' changed to 'tetragonal'
according to
/home/data/users/saulius/crontab/automatic-downloads/rss-feeds/RSC/lib/dictionaries/cif_core.dic
dictionary named 'cif_core.dic' version 2.4.2 from 2011-04-26.

'_exptl_crystal_density_meas' value 'none' was changed to '?' - the
value is perceived as not measured.

Automatic conversion script
Id: cif_fix_values 4973 2017-02-22 13:04:09Z antanas 

 Adding full bibliography for 7048367--7048368.cif.
;
_cod_original_cell_volume 4984.3(14)
_cod_original_sg_symbol_H-M P4(2)/mnm
_cod_database_code 7048367

loop_
_symmetry_equiv_pos_as_xyz
'x, y, z'
'-x, -y, z'
'-y+1/2, x+1/2, z+1/2'
'y+1/2, -x+1/2, z+1/2'
'-x+1/2, y+1/2, -z+1/2'
'x+1/2, -y+1/2, -z+1/2'
'y, x, -z'
'-y, -x, -z'
'-x, -y, -z'
'x, y, -z'
'y-1/2, -x-1/2, -z-1/2'
'-y-1/2, x-1/2, -z-1/2'
'x-1/2, -y-1/2, z-1/2'
'-x-1/2, y-1/2, z-1/2'
'-y, -x, z'
'y, x, z'

loop_
_atom_site_label
_atom_site_type_symbol
_atom_site_fract_x
_atom_site_fract_y
_atom_site_fract_z
_atom_site_U_iso_or_equiv
_atom_site_adp_type
_atom_site_occupancy
_atom_site_symmetry_multiplicity
_atom_site_calc_flag
_atom_site_refinement_flags
_atom_site_disorder_assembly
_atom_site_disorder_group
Ni1 Ni 0.78597(2) 0.36547(2) 0.0000 0.02097(16) Uani 1 2 d S . .
Cl1 Cl 0.64572(5) 0.35428(5) 0.0000 0.0304(3) Uani 1 4 d S . .
O1 O 0.78637(10) 0.69356(11) 0.41384(10) 0.0337(4) Uani 1 1 d . A .
O2 O 0.90949(16) 0.38199(17) 0.0000 0.0425(7) Uani 1 2 d SD . .
N1 N 0.74403(15) 0.54245(14) 0.16723(14) 0.0412(6) Uani 1 1 d D . .
N2 N 0.8213(9) 0.5257(10) 0.1865(10) 0.058(4) Uani 0.50 1 d PDU A 1
N2' N 0.8078(9) 0.5074(10) 0.2039(10) 0.058(4) Uani 0.50 1 d PDU A 2
N3 N 0.77953(13) 0.44990(13) 0.08780(13) 0.0351(5) Uani 1 1 d D . .
C1 C 0.64143(19) 0.64143(19) 0.1673(2) 0.0416(10) Uani 1 2 d S . .
H1 H 0.6233 0.6233 0.1195 0.050 Uiso 1 2 calc SR A .
C2 C 0.70465(17) 0.60626(17) 0.20440(16) 0.0374(6) Uani 1 1 d . A .
C3 C 0.73231(16) 0.63220(16) 0.27544(15) 0.0349(6) Uani 1 1 d . . .
H3 H 0.7749 0.6076 0.2990 0.042 Uiso 1 1 calc R A .
C4 C 0.69566(16) 0.69566(16) 0.3114(2) 0.0313(7) Uani 1 2 d S A .
C5 C 0.72540(17) 0.50225(16) 0.10349(16) 0.0364(6) Uani 1 1 d . A .
H5 H 0.6802 0.5102 0.0741 0.044 Uiso 1 1 calc R . .
C6 C 0.8389(11) 0.4685(12) 0.1381(10) 0.052(4) Uani 0.50 1 d PDU A 1
H6 H 0.8872 0.4431 0.1381 0.063 Uiso 0.50 1 calc PR A 1
C6' C 0.8258(11) 0.4529(12) 0.1529(9) 0.052(4) Uani 0.50 1 d PDU A 2
H6' H 0.8674 0.4184 0.1605 0.063 Uiso 0.50 1 calc PR A 2
C7 C 0.72804(15) 0.72804(15) 0.38652(19) 0.0276(7) Uani 1 2 d S . .
N4 N 1.0331(7) 0.3486(7) 0.0424(7) 0.138(2) Uani 0.50 1 d PDU . .
C8 C 0.9535(8) 0.3282(8) 0.0263(8) 0.138(2) Uani 0.50 1 d PDU . .
C9 C 1.0700(7) 0.4110(7) 0.0000 0.138(2) Uani 1 2 d SDU . .
C10 C 1.0723(18) 0.2717(11) 0.0559(18) 0.138(2) Uani 0.25 1 d PDU . 1
H10A H 1.1267 0.2802 0.0682 0.207 Uiso 0.25 1 calc PR . 1
H10B H 1.0684 0.2401 0.0098 0.207 Uiso 0.25 1 calc PR . 1
H10C H 1.0472 0.2451 0.0984 0.207 Uiso 0.25 1 calc PR . 1
C10' C 1.0864(17) 0.3104(16) 0.0992(15) 0.138(2) Uani 0.25 1 d PDU . 2
H10D H 1.1367 0.3357 0.0978 0.207 Uiso 0.25 1 calc PR . 2
H10E H 1.0924 0.2560 0.0859 0.207 Uiso 0.25 1 calc PR . 2
H10F H 1.0646 0.3148 0.1505 0.207 Uiso 0.25 1 calc PR . 2

loop_
_atom_site_aniso_label
_atom_site_aniso_U_11
_atom_site_aniso_U_22
_atom_site_aniso_U_33
_atom_site_aniso_U_23
_atom_site_aniso_U_13
_atom_site_aniso_U_12
Ni1 0.0287(2) 0.0188(2) 0.0154(2) 0.000 0.000 0.00072(14)
Cl1 0.0286(4) 0.0286(4) 0.0338(6) 0.000 0.000 0.0015(4)
O1 0.0380(10) 0.0389(10) 0.0243(9) -0.0079(7) -0.0128(7) 0.0049(8)
O2 0.0329(14) 0.0404(15) 0.0541(17) 0.000 0.000 -0.0024(12)
N1 0.0457(13) 0.0421(13) 0.0359(12) -0.0183(10) -0.0155(10) 0.0146(11)
N2 0.058(4) 0.061(7) 0.056(7) -0.027(5) -0.029(4) 0.028(4)
N2' 0.058(4) 0.061(7) 0.056(7) -0.027(5) -0.029(4) 0.028(4)
N3 0.0402(12) 0.0326(11) 0.0324(11) -0.0124(9) -0.0052(9) 0.0059(9)
C1 0.0459(14) 0.0459(14) 0.0328(19) -0.0180(13) -0.0180(13) 0.0117(17)
C2 0.0436(14) 0.0367(14) 0.0318(13) -0.0138(11) -0.0122(11) 0.0113(11)
C3 0.0385(13) 0.0371(14) 0.0292(12) -0.0104(10) -0.0131(11) 0.0112(11)
C4 0.0344(11) 0.0344(11) 0.0253(16) -0.0101(10) -0.0101(10) 0.0054(14)
C5 0.0450(14) 0.0355(13) 0.0286(12) -0.0104(11) -0.0103(11) 0.0064(11)
C6 0.051(5) 0.055(7) 0.051(5) -0.024(5) -0.017(5) 0.018(4)
C6' 0.051(5) 0.055(7) 0.051(5) -0.024(5) -0.017(5) 0.018(4)
C7 0.0316(10) 0.0316(10) 0.0195(15) -0.0037(9) -0.0037(9) 0.0005(13)
N4 0.138(2) 0.138(2) 0.139(2) 0.0002(5) 0.0001(5) 0.0003(5)
C8 0.138(2) 0.138(2) 0.139(2) 0.0002(5) 0.0001(5) 0.0003(5)
C9 0.138(2) 0.138(2) 0.139(2) 0.0002(5) 0.0001(5) 0.0003(5)
C10 0.138(2) 0.138(2) 0.139(2) 0.0002(5) 0.0001(5) 0.0003(5)
C10' 0.138(2) 0.138(2) 0.139(2) 0.0002(5) 0.0001(5) 0.0003(5)

loop_
_atom_type_symbol
_atom_type_description
_atom_type_scat_dispersion_real
_atom_type_scat_dispersion_imag
_atom_type_scat_source
C C 0.0033 0.0016 'International Tables Vol C Tables 4.2.6.8 and 6.1.1.4'
H H 0.0000 0.0000 'International Tables Vol C Tables 4.2.6.8 and 6.1.1.4'
N N 0.0061 0.0033 'International Tables Vol C Tables 4.2.6.8 and 6.1.1.4'
O O 0.0106 0.0060 'International Tables Vol C Tables 4.2.6.8 and 6.1.1.4'
Cl Cl 0.1484 0.1585 'International Tables Vol C Tables 4.2.6.8 and 6.1.1.4'
Ni Ni 0.3393 1.1124 'International Tables Vol C Tables 4.2.6.8 and 6.1.1.4'

loop_
_geom_angle_atom_site_label_1
_geom_angle_atom_site_label_2
_geom_angle_atom_site_label_3
_geom_angle
_geom_angle_site_symmetry_1
_geom_angle_site_symmetry_3
O1 Ni1 O1 93.55(11) 3_644 12_756
O1 Ni1 N3 173.01(8) 3_644 .
O1 Ni1 N3 86.51(9) 12_756 .
O1 Ni1 N3 86.51(9) 3_644 10
O1 Ni1 N3 173.01(8) 12_756 10
N3 Ni1 N3 92.59(13) . 10
O1 Ni1 O2 85.29(8) 3_644 .
O1 Ni1 O2 85.29(8) 12_756 .
N3 Ni1 O2 87.75(8) . .
N3 Ni1 O2 87.75(8) 10 .
O1 Ni1 Cl1 96.80(6) 3_644 .
O1 Ni1 Cl1 96.80(6) 12_756 .
N3 Ni1 Cl1 90.14(6) . .
N3 Ni1 Cl1 90.14(6) 10 .
O2 Ni1 Cl1 176.94(8) . .
Ni1 Cl1 Ni1 99.12(5) 15_665 .
C7 O1 Ni1 136.25(19) . 11_676
C8 O2 C8 41.8(13) 10 .
C8 O2 Ni1 119.4(7) 10 .
C8 O2 Ni1 119.4(7) . .
C5 N1 N2 108.5(8) . .
C5 N1 N2' 109.8(8) . .
N2 N1 N2' 20.3(13) . .
C5 N1 C2 130.4(2) . .
N2 N1 C2 119.7(8) . .
N2' N1 C2 119.4(8) . .
C6 N2 N1 102.6(15) . .
C6' N2' N1 100.6(15) . .
C5 N3 C6 103.4(9) . .
C5 N3 C6' 102.2(9) . .
C6 N3 C6' 18.1(16) . .
C5 N3 Ni1 130.87(18) . .
C6 N3 Ni1 125.3(9) . .
C6' N3 Ni1 125.9(9) . .
C2 C1 C2 117.3(3) 16 .
C2 C1 H1 121.3 16 .
C2 C1 H1 121.3 . .
C3 C2 C1 122.2(3) . .
C3 C2 N1 118.6(2) . .
C1 C2 N1 119.2(2) . .
C2 C3 C4 119.2(2) . .
C2 C3 H3 120.4 . .
C4 C3 H3 120.4 . .
C3 C4 C3 119.9(3) 16 .
C3 C4 C7 119.97(16) 16 .
C3 C4 C7 119.97(16) . .
N3 C5 N1 110.6(2) . .
N3 C5 H5 124.7 . .
N1 C5 H5 124.7 . .
N2 C6 N3 113.8(17) . .
N2 C6 H6 123.1 . .
N3 C6 H6 123.1 . .
N2' C6' N3 115.9(17) . .
N2' C6' H6' 122.0 . .
N3 C6' H6' 122.0 . .
O1 C7 O1 127.6(3) 16 .
O1 C7 C4 116.21(15) 16 .
O1 C7 C4 116.21(15) . .
C8 N4 C9 119.9(12) . .
C8 N4 N4 78.8(8) . 10
C9 N4 N4 59.4(6) . 10
C8 N4 C10' 127.0(15) . .
C9 N4 C10' 113.1(13) . .
N4 N4 C10' 131.1(14) 10 .
C8 N4 C10 104.0(16) . .
C9 N4 C10 122.3(14) . .
N4 N4 C10 99.0(13) 10 .
C10' N4 C10 40.2(16) . .
C8 N4 C8 28.9(9) . 10
C9 N4 C8 97.9(9) . 10
N4 N4 C8 49.9(5) 10 10
C10' N4 C8 142.5(15) . 10
C10 N4 C8 105.4(16) . 10
C8 C8 O2 69.1(7) 10 .
C8 C8 N4 101.2(8) 10 .
O2 C8 N4 117.1(12) . .
C8 C8 N4 49.9(5) 10 10
O2 C8 N4 94.1(9) . 10
N4 C8 N4 51.4(10) . 10
N4 C9 N4 61.1(11) 10 .
N4 C10 C10 81.0(13) . 10
N4 C10 H10A 109.5 . .
C10 C10 H10A 102.7 10 .
N4 C10 H10B 109.5 . .
C10 C10 H10B 34.4 10 .
H10A C10 H10B 109.5 . .
N4 C10 H10C 109.5 . .
C10 C10 H10C 139.6 10 .
H10A C10 H10C 109.5 . .
H10B C10 H10C 109.5 . .
N4 C10' H10D 109.5 . .
N4 C10' H10E 109.5 . .
H10D C10' H10E 109.5 . .
N4 C10' H10F 109.5 . .
H10D C10' H10F 109.5 . .
H10E C10' H10F 109.5 . .

loop_
_geom_bond_atom_site_label_1
_geom_bond_atom_site_label_2
_geom_bond_distance
_geom_bond_site_symmetry_2
Ni1 O1 2.0319(17) 3_644
Ni1 O1 2.0319(17) 12_756
Ni1 N3 2.087(2) .
Ni1 N3 2.087(2) 10
Ni1 O2 2.122(3) .
Ni1 Cl1 2.3963(9) .
Cl1 Ni1 2.3963(9) 15_665
O1 C7 1.246(2) .
O1 Ni1 2.0319(17) 11_676
O2 C8 1.267(12) 10
O2 C8 1.267(12) .
N1 C5 1.330(3) .
N1 N2 1.386(14) .
N1 N2' 1.390(13) .
N1 C2 1.428(3) .
N2 C6 1.315(14) .
N2' C6' 1.313(14) .
N3 C5 1.310(3) .
N3 C6 1.367(14) .
N3 C6' 1.368(14) .
C1 C2 1.387(3) 16
C1 C2 1.387(3) .
C1 H1 0.9300 .
C2 C3 1.381(3) .
C3 C4 1.393(3) .
C3 H3 0.9300 .
C4 C3 1.393(3) 16
C4 C7 1.508(4) .
C5 H5 0.9300 .
C6 H6 0.9300 .
C6' H6' 0.9300 .
C7 O1 1.246(2) 16
N4 C8 1.427(13) .
N4 C9 1.433(11) .
N4 N4 1.46(2) 10
N4 C10' 1.482(16) .
N4 C10 1.489(15) .
N4 C8 1.831(15) 10
C8 C8 0.90(3) 10
C8 N4 1.831(15) 10
C9 N4 1.433(11) 10
C10 C10 1.92(6) 10
C10 H10A 0.9600 .
C10 H10B 0.9600 .
C10 H10C 0.9600 .
C10' H10D 0.9600 .
C10' H10E 0.9600 .
C10' H10F 0.9600 .
